data_4085016
loop_
_publ_author_name
'Luconi, Lapo'
'Lyubov, Dmitrii M.'
'Rossin, Andrea'
'Glukhova, Tatyana A.'
'Cherkasov, Anton V.'
'Tuci, Giulia'
'Fukin, Georgy K.'
'Trifonov, Alexander A.'
'Giambastiani, Giuliano'

_publ_contact_author 'Anton V. Cherkasov'
_publ_section_title
;
 Organolanthanide Complexes Supported by Thiazole-Containing
 Amidopyridinate Ligands: Synthesis, Characterization, and Catalytic
 Activity in Isoprene Polymerization
;
_journal_issue 24
_journal_name_full Organometallics
_journal_page_first 7125
_journal_paper_doi 10.1021/om500918y
_journal_volume 33
_journal_year 2014
_chemical_formula_sum 'C32 H52 Er N3 S Si2'
_chemical_formula_weight 734.27
_chemical_name_systematic
; 
 ? 
;
_space_group_IT_number 7
_symmetry_cell_setting monoclinic
_symmetry_space_group_name_Hall 'P -2yac'
_symmetry_space_group_name_H-M 'P 1 n 1'
_atom_sites_solution_hydrogens geom
_atom_sites_solution_primary direct
_atom_sites_solution_secondary difmap
_audit_creation_method SHELXL-97
_cell_angle_alpha 90.00
_cell_angle_beta 92.0783(17)
_cell_angle_gamma 90.00
_cell_formula_units_Z 2
_cell_length_a 9.38846(17)
_cell_length_b 11.5607(3)
_cell_length_c 16.7385(3)
_cell_measurement_reflns_used 21390
_cell_measurement_temperature 100(2)
_cell_measurement_theta_max 32.4878
_cell_measurement_theta_min 3.0012
_cell_volume 1815.55(7)
_computing_cell_refinement 'CrysAlisPro, Agilent Technologies'
_computing_data_collection 'CrysAlisPro, Agilent Technologies'
_computing_data_reduction 'CrysAlisPro, Agilent Technologies'
_computing_molecular_graphics 'SHELXTL  (Sheldrick, 2000)'
_computing_publication_material 'SHELXTL  (Sheldrick, 2000)'
_computing_structure_refinement 'SHELXL-97 (Sheldrick, 2008)'
_computing_structure_solution 'SHELXS-97 (Sheldrick, 2008)'
_diffrn_ambient_temperature 100(2)
_diffrn_measured_fraction_theta_full 0.998
_diffrn_measured_fraction_theta_max 0.998
_diffrn_measurement_device_type 'Xcalibur, Eos'
_diffrn_measurement_method '\w scans'
_diffrn_radiation_monochromator graphite
_diffrn_radiation_source 'Enhance (Mo) X-ray Source'
_diffrn_radiation_type MoK\a
_diffrn_radiation_wavelength 0.71073
_diffrn_reflns_av_R_equivalents 0.0247
_diffrn_reflns_av_sigmaI/netI 0.0232
_diffrn_reflns_limit_h_max 12
_diffrn_reflns_limit_h_min -12
_diffrn_reflns_limit_k_max 15
_diffrn_reflns_limit_k_min -15
_diffrn_reflns_limit_l_max 22
_diffrn_reflns_limit_l_min -22
_diffrn_reflns_number 31012
_diffrn_reflns_theta_full 28.00
_diffrn_reflns_theta_max 28.00
_diffrn_reflns_theta_min 3.01
_exptl_absorpt_coefficient_mu 2.458
_exptl_absorpt_correction_T_max 0.7912
_exptl_absorpt_correction_T_min 0.4397
_exptl_absorpt_correction_type multi-scan
_exptl_absorpt_process_details
;
SCALE3 ABSPACK, CrysAlisPro, Agilent Technologies (2012) 
;
_exptl_crystal_colour purple
_exptl_crystal_density_diffrn 1.343
_exptl_crystal_density_method 'not measured'
_exptl_crystal_description stick
_exptl_crystal_F_000 754
_exptl_crystal_size_max 0.40
_exptl_crystal_size_mid 0.10
_exptl_crystal_size_min 0.10
_refine_diff_density_max 0.430
_refine_diff_density_min -0.427
_refine_diff_density_rms 0.048
_refine_ls_abs_structure_details 'Flack H D (1983), Acta Cryst. A39, 876-881'
_refine_ls_abs_structure_Flack -0.023(4)
_refine_ls_extinction_method none
_refine_ls_goodness_of_fit_ref 1.020
_refine_ls_hydrogen_treatment constr
_refine_ls_matrix_type full
_refine_ls_number_parameters 370
_refine_ls_number_reflns 8753
_refine_ls_number_restraints 4
_refine_ls_restrained_S_all 1.020
_refine_ls_R_factor_all 0.0183
_refine_ls_R_factor_gt 0.0174
_refine_ls_shift/su_max 0.002
_refine_ls_shift/su_mean 0.000
_refine_ls_structure_factor_coef Fsqd
_refine_ls_weighting_details 'calc w=1/[\s^2^(Fo^2^)+(0.0237P)^2^+0.1963P] where P=(Fo^2^+2Fc^2^)/3'
_refine_ls_weighting_scheme calc
_refine_ls_wR_factor_gt 0.0399
_refine_ls_wR_factor_ref 0.0402
_reflns_number_gt 8513
_reflns_number_total 8753
_reflns_threshold_expression >2sigma(I)
_cod_data_source_file om500918y_si_002.cif
_cod_data_source_block eramps
_cod_depositor_comments
;
The following automatic conversions were performed:

'_symmetry_cell_setting' value 'Monoclinic' changed to 'monoclinic'
according to
/home/saulius/struct/COD-crude-data--automatic-downloads/rss-feeds/ACS/lib/dictionaries/cif_core.dic
dictionary named 'cif_core.dic' version 2.4.2 from 2011-04-26.

Automatic conversion script
Id: cif_fix_values 2935 2014-11-11 08:27:57Z andrius 

 Adding full bibliography for 4085015--4085017.cif.
;
_cod_original_cell_volume 1815.55(6)
_cod_original_sg_symbol_H-M Pn
_cod_database_code 4085016

loop_
_symmetry_equiv_pos_as_xyz
'x, y, z'
'x+1/2, -y, z+1/2'

loop_
_atom_site_label
_atom_site_type_symbol
_atom_site_fract_x
_atom_site_fract_y
_atom_site_fract_z
_atom_site_U_iso_or_equiv
_atom_site_adp_type
_atom_site_occupancy
_atom_site_symmetry_multiplicity
_atom_site_calc_flag
_atom_site_refinement_flags
_atom_site_disorder_assembly
_atom_site_disorder_group
Er1 Er 0.247892(4) 0.183862(4) 0.250390(4) 0.01214(1) Uani 1 1 d . . .
S1 S -0.20270(4) 0.36152(4) 0.15741(3) 0.01888(9) Uani 1 1 d . . .
Si1 Si 0.35309(5) 0.31975(4) 0.45064(3) 0.01831(10) Uani 1 1 d . . .
Si2 Si 0.35580(5) 0.42595(4) 0.11255(3) 0.02060(10) Uani 1 1 d D . .
N1 N 0.01400(14) 0.28638(12) 0.23847(8) 0.0168(3) Uani 1 1 d . . .
N2 N 0.09835(14) 0.12219(11) 0.13721(8) 0.0149(3) Uani 1 1 d . . .
N3 N 0.30821(14) 0.00965(11) 0.20786(8) 0.0150(3) Uani 1 1 d . . .
C1 C -0.25021(19) 0.52428(15) 0.27878(11) 0.0244(4) Uani 1 1 d . . .
H1A H -0.2151 0.5462 0.3325 0.037 Uiso 1 1 calc R . .
H1B H -0.3501 0.5002 0.2807 0.037 Uiso 1 1 calc R . .
H1C H -0.2427 0.5906 0.2427 0.037 Uiso 1 1 calc R . .
C2 C -0.16256(17) 0.42609(14) 0.24875(10) 0.0196(4) Uani 1 1 d . . .
C3 C -0.04539(18) 0.37441(14) 0.28230(10) 0.0192(4) Uani 1 1 d . . .
H3A H -0.0063 0.3973 0.3330 0.023 Uiso 1 1 calc R . .
C4 C -0.05951(16) 0.27101(14) 0.17048(9) 0.0154(3) Uani 1 1 d . . .
C5 C -0.01926(18) 0.18218(13) 0.11320(10) 0.0160(3) Uani 1 1 d . . .
C6 C -0.09342(19) 0.15943(15) 0.04167(10) 0.0215(4) Uani 1 1 d . . .
H6A H -0.1751 0.2034 0.0257 0.026 Uiso 1 1 calc R . .
C7 C -0.0445(2) 0.07055(15) -0.00574(10) 0.0248(4) Uani 1 1 d . . .
H7A H -0.0924 0.0527 -0.0552 0.030 Uiso 1 1 calc R . .
C8 C 0.0747(2) 0.00790(15) 0.01940(10) 0.0243(4) Uani 1 1 d . . .
H8A H 0.1085 -0.0534 -0.0126 0.029 Uiso 1 1 calc R . .
C9 C 0.14504(18) 0.03515(13) 0.09225(9) 0.0168(3) Uani 1 1 d . . .
C10 C 0.28059(19) -0.02509(14) 0.12265(10) 0.0194(4) Uani 1 1 d . . .
C11 C 0.2648(2) -0.15711(15) 0.10982(11) 0.0317(5) Uani 1 1 d . . .
H11A H 0.1832 -0.1854 0.1391 0.048 Uiso 1 1 calc R . .
H11B H 0.3517 -0.1962 0.1296 0.048 Uiso 1 1 calc R . .
H11C H 0.2494 -0.1733 0.0527 0.048 Uiso 1 1 calc R . .
C12 C 0.4008(2) 0.01774(19) 0.06851(11) 0.0324(5) Uani 1 1 d . . .
H12A H 0.4180 0.1003 0.0781 0.049 Uiso 1 1 calc R . .
H12B H 0.3719 0.0058 0.0123 0.049 Uiso 1 1 calc R . .
H12C H 0.4884 -0.0258 0.0810 0.049 Uiso 1 1 calc R . .
C13 C 0.37211(16) -0.07765(12) 0.25822(9) 0.0141(3) Uani 1 1 d . . .
C14 C 0.52187(17) -0.08366(14) 0.27155(10) 0.0184(4) Uani 1 1 d . . .
C15 C 0.58145(19) -0.17422(14) 0.31737(11) 0.0230(4) Uani 1 1 d . . .
H15A H 0.6819 -0.1783 0.3259 0.028 Uiso 1 1 calc R . .
C16 C 0.49543(19) -0.25821(14) 0.35047(10) 0.0220(4) Uani 1 1 d . . .
H16A H 0.5370 -0.3214 0.3791 0.026 Uiso 1 1 calc R . .
C17 C 0.34925(18) -0.24902(14) 0.34136(10) 0.0191(4) Uani 1 1 d . . .
H17A H 0.2908 -0.3048 0.3659 0.023 Uiso 1 1 calc R . .
C18 C 0.28474(18) -0.15935(13) 0.29679(10) 0.0158(3) Uani 1 1 d . . .
C19 C 0.62106(18) 0.00819(15) 0.23892(11) 0.0226(4) Uani 1 1 d . . .
H19A H 0.5632 0.0586 0.2016 0.027 Uiso 1 1 calc R . .
C20 C 0.7411(2) -0.04523(19) 0.19135(12) 0.0337(5) Uani 1 1 d . . .
H20A H 0.6998 -0.0926 0.1478 0.051 Uiso 1 1 calc R . .
H20B H 0.8011 -0.0938 0.2268 0.051 Uiso 1 1 calc R . .
H20C H 0.7990 0.0165 0.1690 0.051 Uiso 1 1 calc R . .
C21 C 0.6798(2) 0.08415(17) 0.30685(13) 0.0327(5) Uani 1 1 d . . .
H21A H 0.6006 0.1206 0.3340 0.049 Uiso 1 1 calc R . .
H21B H 0.7412 0.1442 0.2852 0.049 Uiso 1 1 calc R . .
H21C H 0.7354 0.0365 0.3451 0.049 Uiso 1 1 calc R . .
C22 C 0.12314(18) -0.14943(15) 0.29461(11) 0.0203(4) Uani 1 1 d . . .
H22A H 0.0941 -0.0976 0.2491 0.024 Uiso 1 1 calc R . .
C23 C 0.0455(2) -0.26537(16) 0.28246(13) 0.0305(5) Uani 1 1 d . . .
H23A H 0.0765 -0.3018 0.2332 0.046 Uiso 1 1 calc R . .
H23B H -0.0575 -0.2519 0.2785 0.046 Uiso 1 1 calc R . .
H23C H 0.0682 -0.3163 0.3280 0.046 Uiso 1 1 calc R . .
C24 C 0.0736(2) -0.09351(17) 0.37186(12) 0.0301(5) Uani 1 1 d . . .
H24A H 0.1207 -0.0185 0.3794 0.045 Uiso 1 1 calc R . .
H24B H 0.0983 -0.1440 0.4173 0.045 Uiso 1 1 calc R . .
H24C H -0.0299 -0.0823 0.3682 0.045 Uiso 1 1 calc R . .
C25 C 0.26710(19) 0.20040(13) 0.39433(10) 0.0184(4) Uani 1 1 d . . .
H25A H 0.1684 0.1962 0.4130 0.022 Uiso 1 1 calc R . .
H25B H 0.3153 0.1289 0.4135 0.022 Uiso 1 1 calc R . .
C26 C 0.3506(2) 0.30305(15) 0.56265(10) 0.0238(4) Uani 1 1 d . . .
H26A H 0.4058 0.2345 0.5789 0.036 Uiso 1 1 calc R . .
H26B H 0.2520 0.2942 0.5789 0.036 Uiso 1 1 calc R . .
H26C H 0.3928 0.3718 0.5883 0.036 Uiso 1 1 calc R . .
C27 C 0.5461(2) 0.33788(17) 0.42552(12) 0.0296(5) Uani 1 1 d . . .
H27A H 0.6018 0.2732 0.4480 0.044 Uiso 1 1 calc R . .
H27B H 0.5825 0.4107 0.4482 0.044 Uiso 1 1 calc R . .
H27C H 0.5542 0.3391 0.3673 0.044 Uiso 1 1 calc R . .
C28 C 0.2632(2) 0.46160(15) 0.42592(12) 0.0329(5) Uani 1 1 d . . .
H28A H 0.1647 0.4595 0.4433 0.049 Uiso 1 1 calc R . .
H28B H 0.2636 0.4746 0.3681 0.049 Uiso 1 1 calc R . .
H28C H 0.3147 0.5245 0.4536 0.049 Uiso 1 1 calc R . .
C29 C 0.39928(19) 0.32577(14) 0.19550(11) 0.0211(4) Uani 1 1 d . A .
H29A H 0.4305 0.3754 0.2410 0.025 Uiso 1 1 calc R . .
H29B H 0.4852 0.2833 0.1794 0.025 Uiso 1 1 calc R . .
C30 C 0.3844(9) 0.3507(5) 0.0153(3) 0.0516(16) Uani 0.429(6) 1 d PD A 1
H30A H 0.3172 0.2861 0.0092 0.077 Uiso 0.429(6) 1 calc PR A 1
H30B H 0.4822 0.3212 0.0148 0.077 Uiso 0.429(6) 1 calc PR A 1
H30C H 0.3686 0.4054 -0.0288 0.077 Uiso 0.429(6) 1 calc PR A 1
C30' C 0.3133(7) 0.3484(4) 0.0151(2) 0.0516(16) Uani 0.571(6) 1 d PD A 2
H30D H 0.3986 0.3081 -0.0024 0.077 Uiso 0.571(6) 1 calc PR A 2
H30E H 0.2824 0.4048 -0.0257 0.077 Uiso 0.571(6) 1 calc PR A 2
H30F H 0.2370 0.2921 0.0228 0.077 Uiso 0.571(6) 1 calc PR A 2
C31 C 0.1826(2) 0.4996(2) 0.12834(17) 0.0572(7) Uani 1 1 d . A .
H31A H 0.1041 0.4480 0.1119 0.086 Uiso 1 1 calc R . .
H31B H 0.1773 0.5706 0.0964 0.086 Uiso 1 1 calc R . .
H31C H 0.1754 0.5190 0.1851 0.086 Uiso 1 1 calc R . .
C32 C 0.4847(2) 0.5491(2) 0.10204(16) 0.0502(6) Uani 1 1 d . A .
H32A H 0.4898 0.5940 0.1517 0.075 Uiso 1 1 calc R . .
H32B H 0.4521 0.5991 0.0578 0.075 Uiso 1 1 calc R . .
H32C H 0.5793 0.5183 0.0911 0.075 Uiso 1 1 calc R . .

loop_
_atom_site_aniso_label
_atom_site_aniso_U_11
_atom_site_aniso_U_22
_atom_site_aniso_U_33
_atom_site_aniso_U_23
_atom_site_aniso_U_13
_atom_site_aniso_U_12
Er1 0.01282(2) 0.01189(2) 0.01157(2) 0.00024(4) -0.00157(2) 0.00051(4)
S1 0.01401(17) 0.02078(18) 0.02154(19) 0.00056(16) -0.00348(14) 0.00275(15)
Si1 0.0258(2) 0.0143(2) 0.0145(2) 0.00106(16) -0.00431(18) -0.00170(17)
Si2 0.0226(2) 0.0203(2) 0.0190(2) 0.00687(17) 0.00263(17) 0.00269(18)
N1 0.0151(6) 0.0183(6) 0.0169(6) 0.0000(5) -0.0010(5) -0.0009(5)
N2 0.0181(6) 0.0130(6) 0.0135(6) 0.0013(5) -0.0026(5) -0.0011(5)
N3 0.0198(6) 0.0135(6) 0.0116(6) 0.0014(5) -0.0018(5) 0.0035(5)
C1 0.0192(8) 0.0247(8) 0.0294(8) -0.0035(6) 0.0026(8) 0.0039(7)
C2 0.0180(7) 0.0197(8) 0.0213(8) -0.0011(6) 0.0026(6) -0.0014(6)
C3 0.0189(7) 0.0216(8) 0.0170(7) -0.0031(6) 0.0017(6) -0.0013(6)
C4 0.0130(7) 0.0148(7) 0.0183(7) 0.0011(6) -0.0016(6) -0.0012(6)
C5 0.0166(7) 0.0153(7) 0.0159(7) 0.0032(6) -0.0015(6) -0.0033(6)
C6 0.0232(8) 0.0203(7) 0.0205(8) 0.0014(6) -0.0079(7) -0.0017(7)
C7 0.0378(9) 0.0189(8) 0.0169(8) -0.0004(6) -0.0108(7) -0.0041(7)
C8 0.0406(10) 0.0170(8) 0.0151(8) -0.0021(6) -0.0053(7) 0.0019(7)
C9 0.0239(8) 0.0129(7) 0.0134(7) -0.0002(6) -0.0019(6) 0.0003(6)
C10 0.0281(8) 0.0166(7) 0.0134(7) -0.0009(6) -0.0015(6) 0.0066(6)
C11 0.0561(12) 0.0187(8) 0.0194(8) -0.0056(7) -0.0108(8) 0.0129(8)
C12 0.0328(10) 0.0476(11) 0.0171(8) -0.0003(8) 0.0052(7) 0.0073(9)
C13 0.0167(7) 0.0113(6) 0.0144(7) -0.0003(5) 0.0006(6) 0.0030(6)
C14 0.0179(7) 0.0172(7) 0.0204(8) 0.0008(6) 0.0035(6) 0.0045(6)
C15 0.0176(8) 0.0254(8) 0.0260(9) 0.0042(7) 0.0010(7) 0.0063(6)
C16 0.0274(8) 0.0158(7) 0.0227(8) 0.0058(6) -0.0005(7) 0.0070(7)
C17 0.0251(8) 0.0133(7) 0.0189(8) 0.0024(6) 0.0010(6) -0.0004(6)
C18 0.0190(7) 0.0138(7) 0.0145(7) -0.0031(6) -0.0001(6) 0.0007(6)
C19 0.0176(7) 0.0235(8) 0.0269(8) 0.0049(7) 0.0044(7) 0.0015(7)
C20 0.0246(9) 0.0392(11) 0.0383(10) 0.0073(9) 0.0130(8) 0.0025(8)
C21 0.0315(10) 0.0319(10) 0.0347(10) 0.0047(8) 0.0020(8) -0.0104(8)
C22 0.0176(7) 0.0153(7) 0.0277(9) 0.0026(7) -0.0029(7) -0.0029(6)
C23 0.0267(9) 0.0230(9) 0.0412(11) -0.0005(8) -0.0062(8) -0.0086(7)
C24 0.0196(8) 0.0343(10) 0.0368(10) -0.0056(8) 0.0049(8) -0.0024(8)
C25 0.0231(8) 0.0158(7) 0.0161(7) -0.0009(6) -0.0036(6) -0.0004(6)
C26 0.0307(9) 0.0249(8) 0.0155(8) -0.0008(6) -0.0023(7) 0.0003(7)
C27 0.0312(10) 0.0360(10) 0.0214(9) 0.0019(7) -0.0028(8) -0.0107(8)
C28 0.0516(11) 0.0153(8) 0.0305(10) 0.0001(7) -0.0160(9) 0.0015(8)
C29 0.0166(8) 0.0221(8) 0.0242(8) 0.0063(6) -0.0028(7) -0.0015(6)
C30 0.091(5) 0.0436(14) 0.0201(12) 0.0050(11) 0.003(2) 0.003(2)
C30' 0.091(5) 0.0436(14) 0.0201(12) 0.0050(11) 0.003(2) 0.003(2)
C31 0.0302(11) 0.0514(12) 0.0911(17) 0.0483(12) 0.0162(11) 0.0171(10)
C32 0.0239(10) 0.0425(11) 0.0838(16) 0.0422(11) -0.0006(10) 0.0006(9)

loop_
_atom_type_symbol
_atom_type_description
_atom_type_scat_dispersion_real
_atom_type_scat_dispersion_imag
_atom_type_scat_source
C C 0.0033 0.0016 'International Tables Vol C Tables 4.2.6.8 and 6.1.1.4'
H H 0.0000 0.0000 'International Tables Vol C Tables 4.2.6.8 and 6.1.1.4'
N N 0.0061 0.0033 'International Tables Vol C Tables 4.2.6.8 and 6.1.1.4'
Si Si 0.0817 0.0704 'International Tables Vol C Tables 4.2.6.8 and 6.1.1.4'
S S 0.1246 0.1234 'International Tables Vol C Tables 4.2.6.8 and 6.1.1.4'
Er Er -0.2586 4.9576 'International Tables Vol C Tables 4.2.6.8 and 6.1.1.4'

loop_
_geom_angle_atom_site_label_1
_geom_angle_atom_site_label_2
_geom_angle_atom_site_label_3
_geom_angle
N3 Er1 C29 109.86(5)
N3 Er1 C25 112.42(5)
C29 Er1 C25 107.86(6)
N3 Er1 N2 68.23(5)
C29 Er1 N2 103.79(5)
C25 Er1 N2 145.33(5)
N3 Er1 N1 129.78(5)
C29 Er1 N1 100.25(5)
C25 Er1 N1 94.34(5)
N2 Er1 N1 66.07(4)
C4 S1 C2 90.34(8)
C25 Si1 C28 110.83(8)
C25 Si1 C26 114.29(8)
C28 Si1 C26 106.62(9)
C25 Si1 C27 112.09(9)
C28 Si1 C27 106.29(9)
C26 Si1 C27 106.23(9)
C29 Si2 C31 110.56(10)
C29 Si2 C30 109.1(2)
C31 Si2 C30 119.3(3)
C29 Si2 C32 114.87(9)
C31 Si2 C32 103.60(10)
C30 Si2 C32 99.1(2)
C29 Si2 C30' 112.72(16)
C31 Si2 C30' 100.4(2)
C30 Si2 C30' 20.4(3)
C32 Si2 C30' 113.22(19)
C4 N1 C3 110.35(14)
C4 N1 Er1 115.80(10)
C3 N1 Er1 132.60(11)
C9 N2 C5 119.89(14)
C9 N2 Er1 117.90(10)
C5 N2 Er1 121.66(10)
C13 N3 C10 115.25(12)
C13 N3 Er1 123.88(10)
C10 N3 Er1 120.86(9)
C3 C2 C1 129.92(16)
C3 C2 S1 108.86(12)
C1 C2 S1 121.21(12)
C2 C3 N1 116.17(15)
N1 C4 C5 121.29(14)
N1 C4 S1 114.27(12)
C5 C4 S1 124.44(12)
N2 C5 C6 122.52(15)
N2 C5 C4 113.11(14)
C6 C5 C4 124.37(15)
C7 C6 C5 117.89(16)
C8 C7 C6 119.62(16)
C7 C8 C9 119.79(16)
N2 C9 C8 120.27(15)
N2 C9 C10 116.26(13)
C8 C9 C10 123.38(14)
N3 C10 C9 108.06(13)
N3 C10 C11 114.18(13)
C9 C10 C11 109.26(14)
N3 C10 C12 111.48(14)
C9 C10 C12 106.00(13)
C11 C10 C12 107.55(15)
C14 C13 C18 118.78(14)
C14 C13 N3 121.27(14)
C18 C13 N3 119.95(14)
C15 C14 C13 119.77(15)
C15 C14 C19 118.60(15)
C13 C14 C19 121.61(14)
C16 C15 C14 120.88(16)
C17 C16 C15 119.47(15)
C16 C17 C18 121.64(15)
C17 C18 C13 119.20(15)
C17 C18 C22 118.68(15)
C13 C18 C22 122.05(14)
C21 C19 C14 110.05(15)
C21 C19 C20 111.51(15)
C14 C19 C20 112.03(15)
C18 C22 C24 110.15(14)
C18 C22 C23 113.93(14)
C24 C22 C23 108.84(15)
Si1 C25 Er1 125.81(8)
Si2 C29 Er1 127.29(9)

loop_
_geom_bond_atom_site_label_1
_geom_bond_atom_site_label_2
_geom_bond_distance
Er1 N3 2.2165(13)
Er1 C29 2.3771(17)
Er1 C25 2.4171(17)
Er1 N2 2.4239(13)
Er1 N1 2.4970(14)
S1 C4 1.7114(16)
S1 C2 1.7306(17)
Si1 C25 1.8408(17)
Si1 C28 1.8833(19)
Si1 C26 1.8859(18)
Si1 C27 1.886(2)
Si2 C29 1.8424(18)
Si2 C31 1.863(2)
Si2 C30 1.873(5)
Si2 C32 1.881(2)
Si2 C30' 1.892(4)
N1 C4 1.321(2)
N1 C3 1.384(2)
N2 C9 1.340(2)
N2 C5 1.353(2)
N3 C13 1.4326(19)
N3 C10 1.495(2)
C1 C2 1.499(2)
C2 C3 1.356(2)
C4 C5 1.464(2)
C5 C6 1.388(2)
C6 C7 1.387(2)
C7 C8 1.385(3)
C8 C9 1.402(2)
C9 C10 1.522(2)
C10 C11 1.548(2)
C10 C12 1.554(3)
C13 C14 1.417(2)
C13 C18 1.421(2)
C14 C15 1.402(2)
C14 C19 1.526(2)
C15 C16 1.391(2)
C16 C17 1.379(2)
C17 C18 1.402(2)
C18 C22 1.521(2)
C19 C21 1.524(3)
C19 C20 1.533(3)
C22 C24 1.533(3)
C22 C23 1.536(2)
